data_8103162
loop_
_publ_author_name
'&#x008E;eljko K. Jacimovic'
'Sladjana B. Novakovic; Goran A. Bogdanovic'
'Svetlana Belo\<sevic'
'Anja Jokic'
'Vukadin M. Leovac'

_publ_contact_author
;
 Ja\'cimovi\'c, \<Zeljko K.
;
_publ_section_title
;
 Crystal structure of chlorido-tris(3-amino-5-phenyl-1H-
 pyrazole-N2)zinc(II) chloride, [ZnCl(C9H9N3)3]Cl
;
_journal_issue 3
_journal_name_full 'Zeitschrift f\"ur Kristallographie - New Crystal Structures'
_journal_page_first 397
_journal_volume 226
_journal_year 2011
_chemical_formula_moiety 'C27 H27 Cl N9 Zn, Cl'
_chemical_formula_sum 'C27 H27 Cl2 N9 Zn'
_chemical_formula_weight 613.85
_space_group_IT_number 114
_symmetry_cell_setting tetragonal
_symmetry_space_group_name_Hall 'P -4 2n'
_symmetry_space_group_name_H-M 'P -4 21 c'
_atom_sites_solution_hydrogens geom
_atom_sites_solution_primary direct
_atom_sites_solution_secondary difmap
_audit_creation_method SHELXL-97
_cell_angle_alpha 90.00
_cell_angle_beta 90.00
_cell_angle_gamma 90.00
_cell_formula_units_Z 8
_cell_length_a 17.522(2)
_cell_length_b 17.522(2)
_cell_length_c 18.583(3)
_cell_measurement_reflns_used 25
_cell_measurement_temperature 293(2)
_cell_measurement_theta_max 14.9
_cell_measurement_theta_min 13.1
_cell_volume 5705.4(13)
_computing_cell_refinement 'CAD-4 software (Enraf-Nonius, 1989)'
_computing_data_collection 'CAD-4 software (Enraf-Nonius, 1989)'
_computing_data_reduction 'XCAD4 (Harms & Wocadlo, 1995)'
_computing_molecular_graphics 'ORTEPIII (Farrugia, 1997)'
_computing_publication_material 'WinGX (Farrugia, 1999) and PLATON98 (Spek, 1998)'
_computing_structure_refinement 'SHELXL-97 (Sheldrick, 1997)'
_computing_structure_solution 'SHELXS-97 (Sheldrick, 1997)'
_diffrn_ambient_temperature 293(2)
_diffrn_measured_fraction_theta_full 1.000
_diffrn_measured_fraction_theta_max 1.000
_diffrn_measurement_device_type 'Enraf-Nonius CAD-4'
_diffrn_measurement_method \w/2\q
_diffrn_radiation_monochromator graphite
_diffrn_radiation_source 'fine-focus sealed tube'
_diffrn_radiation_type MoK\a
_diffrn_radiation_wavelength 0.71073
_diffrn_reflns_av_R_equivalents 0.0533
_diffrn_reflns_av_sigmaI/netI 0.0655
_diffrn_reflns_limit_h_max 21
_diffrn_reflns_limit_h_min 0
_diffrn_reflns_limit_k_max 21
_diffrn_reflns_limit_k_min 0
_diffrn_reflns_limit_l_max 22
_diffrn_reflns_limit_l_min 0
_diffrn_reflns_number 6024
_diffrn_reflns_theta_full 25.97
_diffrn_reflns_theta_max 25.97
_diffrn_reflns_theta_min 1.60
_diffrn_standards_decay_% none
_diffrn_standards_interval_time 60
_diffrn_standards_number 3
_exptl_absorpt_coefficient_mu 1.082
_exptl_absorpt_correction_type none
_exptl_crystal_colour colourless
_exptl_crystal_density_diffrn 1.429
_exptl_crystal_density_method 'not measured'
_exptl_crystal_description prism
_exptl_crystal_F_000 2528
_exptl_crystal_size_max 0.26
_exptl_crystal_size_mid 0.23
_exptl_crystal_size_min 0.20
_refine_diff_density_max 0.274
_refine_diff_density_min -0.197
_refine_diff_density_rms 0.050
_refine_ls_abs_structure_details 'Flack H D (1983), Acta Cryst. A39, 876-881'
_refine_ls_abs_structure_Flack -0.02(2)
_refine_ls_extinction_method none
_refine_ls_goodness_of_fit_ref 0.989
_refine_ls_hydrogen_treatment constr
_refine_ls_matrix_type full
_refine_ls_number_parameters 346
_refine_ls_number_reflns 3089
_refine_ls_number_restraints 0
_refine_ls_restrained_S_all 0.989
_refine_ls_R_factor_all 0.0952
_refine_ls_R_factor_gt 0.0396
_refine_ls_shift/su_max 0.001
_refine_ls_shift/su_mean 0.000
_refine_ls_structure_factor_coef Fsqd
_refine_ls_weighting_details 'calc w=1/[\s^2^(Fo^2^)+(0.0627P)^2^+0.0000P] where P=(Fo^2^+2Fc^2^)/3'
_refine_ls_weighting_scheme calc
_refine_ls_wR_factor_gt 0.0977
_refine_ls_wR_factor_ref 0.1142
_reflns_number_gt 1898
_reflns_number_total 3087
_reflns_threshold_expression >2sigma(I)
_cod_data_source_file 1267-3429.cff
_cod_data_source_block cad4
_cod_original_sg_symbol_H-M 'P -4 21 c '
_cod_database_code 8103162

loop_
_symmetry_equiv_pos_as_xyz
'x, y, z'
'x+1/2, -y+1/2, -z+1/2'
'-x, -y, z'
'-x+1/2, y+1/2, -z+1/2'
'-y+1/2, -x+1/2, z+1/2'
'-y, x, -z'
'y, -x, -z'
'y+1/2, x+1/2, z+1/2'

loop_
_atom_site_label
_atom_site_type_symbol
_atom_site_fract_x
_atom_site_fract_y
_atom_site_fract_z
_atom_site_U_iso_or_equiv
_atom_site_adp_type
_atom_site_occupancy
_atom_site_symmetry_multiplicity
_atom_site_calc_flag
_atom_site_refinement_flags
Zn1 Zn 0.14959(4) 0.83783(4) 0.86185(4) 0.0575(2) Uani 1 1 d .
C1A C 0.2616(4) 0.8015(3) 0.9843(3) 0.0614(17) Uani 1 1 d .
C2A C 0.3305(4) 0.7658(4) 0.9961(3) 0.0707(19) Uani 1 1 d .
H2A H 0.3543 0.7579 1.0402 0.085 Uiso 1 1 calc R
C3A C 0.3570(4) 0.7443(4) 0.9296(3) 0.0627(16) Uani 1 1 d .
C4A C 0.4278(4) 0.7040(5) 0.9099(5) 0.079(2) Uani 1 1 d .
C5A C 0.4447(5) 0.6805(6) 0.8422(5) 0.108(3) Uani 1 1 d .
H5A H 0.4110 0.6927 0.8053 0.129 Uiso 1 1 calc R
C6A C 0.5084(6) 0.6399(6) 0.8255(6) 0.125(4) Uani 1 1 d .
H6A H 0.5157 0.6236 0.7784 0.150 Uiso 1 1 calc R
C7A C 0.5579(7) 0.6240(11) 0.8728(9) 0.198(7) Uani 1 1 d .
H7A H 0.6015 0.5965 0.8606 0.237 Uiso 1 1 calc R
C8A C 0.5454(8) 0.6497(14) 0.9473(9) 0.265(12) Uani 1 1 d .
H8A H 0.5791 0.6363 0.9838 0.318 Uiso 1 1 calc R
C9A C 0.4803(3) 0.6955(3) 0.9616(3) 0.223(9) Uani 1 1 d .
H9A H 0.4742 0.7191 1.0061 0.268 Uiso 1 1 calc R
C1B C 0.1525(3) 1.0015(3) 0.8031(3) 0.0680(17) Uani 1 1 d R
C2B C 0.1901(3) 1.0439(3) 0.7485(3) 0.074(2) Uani 1 1 d R
H2B H 0.1841 1.0955 0.7383 0.088 Uiso 1 1 calc R
C3B C 0.2354(3) 0.9949(4) 0.7150(3) 0.0555(14) Uani 1 1 d .
C4B C 0.2886(4) 1.0092(4) 0.6569(4) 0.0656(18) Uani 1 1 d .
C5B C 0.3475(4) 0.9574(3) 0.6393(4) 0.0711(17) Uani 1 1 d .
H5B H 0.3540 0.9135 0.6668 0.085 Uiso 1 1 calc R
C6B C 0.3962(4) 0.9715(4) 0.5808(5) 0.089(2) Uani 1 1 d .
H6B H 0.4330 0.9358 0.5678 0.107 Uiso 1 1 calc R
C7B C 0.3895(6) 1.0377(6) 0.5432(5) 0.119(3) Uani 1 1 d .
H7B H 0.4218 1.0471 0.5045 0.142 Uiso 1 1 calc R
C8B C 0.3345(6) 1.0917(5) 0.5622(6) 0.126(4) Uani 1 1 d .
H8B H 0.3317 1.1379 0.5378 0.152 Uiso 1 1 calc R
C9B C 0.2851(5) 1.0760(5) 0.6165(5) 0.101(3) Uani 1 1 d .
H9B H 0.2473 1.1115 0.6272 0.121 Uiso 1 1 calc R
C1C C 0.0378(4) 0.7106(5) 0.8166(4) 0.078(2) Uani 1 1 d .
C2C C 0.0314(4) 0.6518(5) 0.7690(4) 0.081(2) Uani 1 1 d .
H2C H -0.0099 0.6189 0.7638 0.097 Uiso 1 1 calc R
C3C C 0.0980(3) 0.6509(4) 0.7302(3) 0.0596(15) Uani 1 1 d .
C4C C 0.1250(3) 0.5966(3) 0.6753(3) 0.0557(15) Uani 1 1 d .
C5C C 0.1758(4) 0.6190(4) 0.6212(3) 0.0706(18) Uani 1 1 d .
H5C H 0.1929 0.6692 0.6186 0.085 Uiso 1 1 calc R
C6C C 0.1997(4) 0.5664(5) 0.5726(4) 0.080(2) Uani 1 1 d .
H6C H 0.2342 0.5814 0.5373 0.096 Uiso 1 1 calc R
C7C C 0.1756(5) 0.4932(5) 0.5731(4) 0.080(2) Uani 1 1 d .
H7C H 0.1931 0.4586 0.5389 0.096 Uiso 1 1 calc R
C8C C 0.1268(6) 0.4718(4) 0.6231(5) 0.098(3) Uani 1 1 d .
H8C H 0.1094 0.4216 0.6233 0.118 Uiso 1 1 calc R
C9C C 0.1003(4) 0.5221(4) 0.6759(4) 0.079(2) Uani 1 1 d .
H9C H 0.0663 0.5054 0.7110 0.095 Uiso 1 1 calc R
N1A N 0.2451(3) 0.8038(3) 0.9144(2) 0.0537(12) Uani 1 1 d .
N2A N 0.3047(3) 0.7667(3) 0.8813(2) 0.0584(13) Uani 1 1 d .
H2A1 H 0.3081 0.7590 0.8357 0.070 Uiso 1 1 calc R
N3A N 0.2168(4) 0.8360(4) 1.0348(3) 0.0821(17) Uani 1 1 d .
H3A1 H 0.1763 0.8602 1.0219 0.099 Uiso 1 1 calc R
H3A2 H 0.2289 0.8335 1.0796 0.099 Uiso 1 1 calc R
N1B N 0.1736(3) 0.9284(3) 0.7993(3) 0.0591(13) Uani 1 1 d .
N2B N 0.2265(3) 0.9267(3) 0.7442(3) 0.0557(13) Uani 1 1 d .
H2B1 H 0.2506 0.8864 0.7307 0.067 Uiso 1 1 calc R
N3B N 0.1011(4) 1.0272(4) 0.8544(4) 0.111(3) Uani 1 1 d .
H3B1 H 0.0819 0.9957 0.8849 0.133 Uiso 1 1 calc R
H3B2 H 0.0885 1.0746 0.8557 0.133 Uiso 1 1 calc R
N1C N 0.1052(3) 0.7483(3) 0.8081(2) 0.0561(13) Uani 1 1 d .
N2C N 0.1407(3) 0.7090(3) 0.7545(3) 0.0564(12) Uani 1 1 d .
H2C1 H 0.1852 0.7201 0.7381 0.068 Uiso 1 1 calc R
N3C N -0.0142(4) 0.7332(5) 0.8680(4) 0.127(3) Uani 1 1 d .
H3C1 H -0.0044 0.7716 0.8953 0.152 Uiso 1 1 calc R
H3C2 H -0.0566 0.7089 0.8728 0.152 Uiso 1 1 calc R
Cl1 Cl 0.06270(12) 0.87665(12) 0.94357(9) 0.0868(6) Uani 1 1 d .
Cl2 Cl 0.30430(8) 0.76621(8) 0.71046(8) 0.0535(4) Uani 1 1 d .

loop_
_atom_site_aniso_label
_atom_site_aniso_U_11
_atom_site_aniso_U_22
_atom_site_aniso_U_33
_atom_site_aniso_U_23
_atom_site_aniso_U_13
_atom_site_aniso_U_12
Zn1 0.0609(4) 0.0652(4) 0.0465(3) -0.0046(3) 0.0039(4) 0.0027(4)
C1A 0.088(5) 0.049(4) 0.047(3) -0.007(3) -0.001(4) -0.022(4)
C2A 0.082(5) 0.075(4) 0.055(4) 0.010(3) -0.021(4) -0.017(4)
C3A 0.057(4) 0.069(4) 0.061(4) 0.015(3) -0.015(3) -0.017(3)
C4A 0.051(4) 0.093(5) 0.094(6) 0.031(5) -0.019(4) -0.010(4)
C5A 0.099(6) 0.147(9) 0.077(6) -0.010(5) -0.020(5) 0.048(6)
C6A 0.089(6) 0.164(10) 0.121(8) 0.017(8) -0.002(6) 0.043(7)
C7A 0.106(9) 0.30(2) 0.188(14) 0.032(16) 0.021(10) 0.093(11)
C8A 0.129(11) 0.49(3) 0.176(14) -0.031(19) -0.044(10) 0.148(17)
C9A 0.126(10) 0.40(3) 0.146(11) -0.066(13) -0.058(9) 0.120(15)
C1B 0.058(4) 0.059(4) 0.087(5) -0.009(4) 0.004(4) 0.010(4)
C2B 0.077(5) 0.043(3) 0.100(5) -0.001(4) 0.006(4) 0.008(3)
C3B 0.060(4) 0.045(3) 0.062(3) -0.001(3) 0.001(3) -0.002(3)
C4B 0.069(4) 0.051(4) 0.077(5) -0.001(3) -0.011(4) 0.000(3)
C5B 0.068(4) 0.062(4) 0.084(4) 0.009(4) 0.018(4) -0.003(3)
C6B 0.082(5) 0.074(5) 0.113(7) 0.004(5) 0.025(5) 0.001(4)
C7B 0.129(8) 0.112(8) 0.115(7) 0.040(6) 0.040(7) -0.004(7)
C8B 0.152(9) 0.092(6) 0.136(8) 0.056(6) 0.039(8) 0.015(7)
C9B 0.105(6) 0.080(5) 0.119(7) 0.031(5) 0.032(6) 0.016(5)
C1C 0.049(4) 0.108(6) 0.078(5) -0.022(4) 0.008(3) -0.011(4)
C2C 0.052(4) 0.112(6) 0.079(5) -0.030(5) 0.011(3) -0.024(4)
C3C 0.051(3) 0.066(4) 0.062(4) -0.005(3) -0.005(3) -0.007(3)
C4C 0.039(3) 0.062(4) 0.066(4) -0.004(3) -0.011(3) -0.004(3)
C5C 0.069(4) 0.071(4) 0.072(4) -0.007(3) 0.008(4) -0.013(4)
C6C 0.080(5) 0.088(6) 0.072(5) -0.015(4) 0.005(4) 0.005(4)
C7C 0.097(6) 0.066(5) 0.078(5) -0.014(4) -0.004(4) 0.018(4)
C8C 0.129(7) 0.045(4) 0.121(7) 0.000(5) -0.015(6) -0.004(4)
C9C 0.078(5) 0.067(5) 0.093(5) 0.000(4) 0.010(4) -0.018(4)
N1A 0.065(3) 0.055(3) 0.041(2) -0.002(2) -0.007(2) -0.005(3)
N2A 0.059(3) 0.068(3) 0.048(3) 0.000(2) -0.008(2) -0.001(3)
N3A 0.110(5) 0.096(4) 0.040(3) -0.001(3) -0.003(3) -0.016(4)
N1B 0.062(3) 0.053(3) 0.062(3) -0.010(2) 0.001(3) 0.005(2)
N2B 0.064(3) 0.054(3) 0.049(3) -0.006(2) 0.005(3) 0.004(3)
N3B 0.120(6) 0.081(4) 0.131(6) -0.009(4) 0.048(5) 0.041(4)
N1C 0.045(3) 0.076(3) 0.048(3) -0.007(3) 0.001(2) 0.001(3)
N2C 0.043(3) 0.067(3) 0.059(3) -0.010(3) 0.008(2) -0.003(2)
N3C 0.060(4) 0.195(8) 0.125(6) -0.070(6) 0.035(4) -0.031(5)
Cl1 0.0950(13) 0.0976(14) 0.0677(10) -0.0116(10) 0.0285(11) 0.0139(11)
Cl2 0.0533(8) 0.0559(8) 0.0511(7) -0.0062(7) 0.0052(7) -0.0006(7)

loop_
_atom_type_symbol
_atom_type_description
_atom_type_scat_dispersion_real
_atom_type_scat_dispersion_imag
_atom_type_scat_source
C C 0.0033 0.0016 'International Tables Vol C Tables 4.2.6.8 and 6.1.1.4'
H H 0.0000 0.0000 'International Tables Vol C Tables 4.2.6.8 and 6.1.1.4'
Zn Zn 0.2839 1.4301 'International Tables Vol C Tables 4.2.6.8 and 6.1.1.4'
Cl Cl 0.1484 0.1585 'International Tables Vol C Tables 4.2.6.8 and 6.1.1.4'
N N 0.0061 0.0033 'International Tables Vol C Tables 4.2.6.8 and 6.1.1.4'

loop_
_geom_angle_atom_site_label_1
_geom_angle_atom_site_label_2
_geom_angle_atom_site_label_3
_geom_angle
N1B Zn1 N1C 114.1(2)
N1B Zn1 N1A 109.8(2)
N1C Zn1 N1A 109.15(19)
N1B Zn1 Cl1 107.00(15)
N1C Zn1 Cl1 107.97(15)
N1A Zn1 Cl1 108.76(15)
N1A C1A N3A 122.2(7)
N1A C1A C2A 111.0(6)
N3A C1A C2A 126.6(6)
C3A C2A C1A 106.2(5)
C3A C2A H2A 126.9
C1A C2A H2A 126.9
N2A C3A C2A 106.9(6)
N2A C3A C4A 123.2(6)
C2A C3A C4A 129.9(6)
C9A C4A C5A 118.8(7)
C9A C4A C3A 116.9(7)
C5A C4A C3A 124.1(7)
C4A C5A C6A 123.4(8)
C4A C5A H5A 118.3
C6A C5A H5A 118.3
C7A C6A C5A 121.4(11)
C7A C6A H6A 119.3
C5A C6A H6A 119.3
C6A C7A C8A 118.8(12)
C6A C7A H7A 120.6
C8A C7A H7A 120.6
C9A C8A C7A 118.0(11)
C9A C8A H8A 121.0
C7A C8A H8A 121.0
C4A C9A C8A 118.7(9)
C4A C9A H9A 120.7
C8A C9A H9A 120.7
N1B C1B N3B 121.9(5)
N1B C1B C2B 109.5(3)
N3B C1B C2B 128.6(4)
C3B C2B C1B 106.0(3)
C3B C2B H2B 127.0
C1B C2B H2B 127.0
N2B C3B C2B 108.8(5)
N2B C3B C4B 122.6(6)
C2B C3B C4B 128.6(6)
C9B C4B C5B 116.6(7)
C9B C4B C3B 121.3(6)
C5B C4B C3B 122.1(6)
C6B C5B C4B 120.6(6)
C6B C5B H5B 119.7
C4B C5B H5B 119.7
C7B C6B C5B 119.6(7)
C7B C6B H6B 120.2
C5B C6B H6B 120.2
C6B C7B C8B 120.7(8)
C6B C7B H7B 119.7
C8B C7B H7B 119.7
C9B C8B C7B 119.4(8)
C9B C8B H8B 120.3
C7B C8B H8B 120.3
C8B C9B C4B 122.9(8)
C8B C9B H9B 118.6
C4B C9B H9B 118.6
N1C C1C C2C 111.3(6)
N1C C1C N3C 121.0(7)
C2C C1C N3C 127.7(6)
C1C C2C C3C 106.2(6)
C1C C2C H2C 126.9
C3C C2C H2C 126.9
N2C C3C C2C 106.8(6)
N2C C3C C4C 122.9(5)
C2C C3C C4C 130.2(6)
C9C C4C C5C 118.2(6)
C9C C4C C3C 120.4(6)
C5C C4C C3C 121.4(6)
C6C C5C C4C 119.0(7)
C6C C5C H5C 120.5
C4C C5C H5C 120.5
C7C C6C C5C 122.9(7)
C7C C6C H6C 118.5
C5C C6C H6C 118.5
C8C C7C C6C 118.6(7)
C8C C7C H7C 120.7
C6C C7C H7C 120.7
C7C C8C C9C 122.1(7)
C7C C8C H8C 119.0
C9C C8C H8C 119.0
C4C C9C C8C 119.2(7)
C4C C9C H9C 120.4
C8C C9C H9C 120.4
C1A N1A N2A 105.0(5)
C1A N1A Zn1 131.1(5)
N2A N1A Zn1 123.4(3)
C3A N2A N1A 110.9(5)
C3A N2A H2A1 124.5
N1A N2A H2A1 124.5
C1A N3A H3A1 120.0
C1A N3A H3A2 120.0
H3A1 N3A H3A2 120.0
C1B N1B N2B 104.3(5)
C1B N1B Zn1 131.9(4)
N2B N1B Zn1 123.4(4)
C3B N2B N1B 111.3(5)
C3B N2B H2B1 124.4
N1B N2B H2B1 124.4
C1B N3B H3B1 120.0
C1B N3B H3B2 120.0
H3B1 N3B H3B2 120.0
N2C N1C C1C 103.6(5)
N2C N1C Zn1 125.5(3)
C1C N1C Zn1 130.8(4)
C3C N2C N1C 112.1(5)
C3C N2C H2C1 124.0
N1C N2C H2C1 124.0
C1C N3C H3C1 120.0
C1C N3C H3C2 120.0
H3C1 N3C H3C2 120.0

loop_
_geom_bond_atom_site_label_1
_geom_bond_atom_site_label_2
_geom_bond_distance
Zn1 N1B 2.013(5)
Zn1 N1C 2.016(5)
Zn1 N1A 2.028(5)
Zn1 Cl1 2.2553(18)
C1A N1A 1.332(7)
C1A N3A 1.365(9)
C1A C2A 1.377(9)
C2A C3A 1.372(9)
C2A H2A 0.9300
C3A N2A 1.342(7)
C3A C4A 1.473(10)
C4A C9A 1.340(8)
C4A C5A 1.357(11)
C5A C6A 1.358(12)
C5A H5A 0.9300
C6A C7A 1.265(15)
C6A H6A 0.9300
C7A C8A 1.473(18)
C7A H7A 0.9300
C8A C9A 1.420(16)
C8A H8A 0.9300
C9A H9A 0.9300
C1B N1B 1.335(7)
C1B N3B 1.386(7)
C1B C2B 1.420(8)
C2B C3B 1.324(7)
C2B H2B 0.9300
C3B N2B 1.322(8)
C3B C4B 1.449(9)
C4B C9B 1.392(10)
C4B C5B 1.412(9)
C5B C6B 1.406(9)
C5B H5B 0.9300
C6B C7B 1.358(10)
C6B H6B 0.9300
C7B C8B 1.396(13)
C7B H7B 0.9300
C8B C9B 1.357(12)
C8B H8B 0.9300
C9B H9B 0.9300
C1C N1C 1.362(8)
C1C C2C 1.364(10)
C1C N3C 1.379(9)
C2C C3C 1.373(8)
C2C H2C 0.9300
C3C N2C 1.342(8)
C3C C4C 1.472(8)
C4C C9C 1.376(9)
C4C C5C 1.398(8)
C5C C6C 1.358(9)
C5C H5C 0.9300
C6C C7C 1.350(11)
C6C H6C 0.9300
C7C C8C 1.317(10)
C7C H7C 0.9300
C8C C9C 1.398(10)
C8C H8C 0.9300
C9C H9C 0.9300
N1A N2A 1.375(6)
N2A H2A1 0.8600
N3A H3A1 0.8600
N3A H3A2 0.8600
N1B N2B 1.381(6)
N2B H2B1 0.8600
N3B H3B1 0.8600
N3B H3B2 0.8600
N1C N2C 1.361(6)
N2C H2C1 0.8600
N3C H3C1 0.8600
N3C H3C2 0.8600

loop_
_geom_hbond_atom_site_label_D
_geom_hbond_atom_site_label_H
_geom_hbond_atom_site_label_A
_geom_hbond_distance_DH
_geom_hbond_distance_HA
_geom_hbond_distance_DA
_geom_hbond_angle_DHA
_geom_hbond_site_symmetry_A
N2A H2A1 Cl2 0.86 2.33 3.175(4) 167 1_555
N2B H2B1 Cl2 0.86 2.34 3.187(5) 170 1_555
N2C H2C1 Cl2 0.86 2.30 3.145(5) 170 1_555
N3A H3A1 Cl1 0.86 2.48 3.268(7) 152 1_555
N3B H3B1 Cl1 0.86 2.38 3.187(7) 157 1_555
N3C H3C1 Cl1 0.86 2.36 3.180(8) 159 1_555
C5A H5A Cl2 0.93 2.87 3.782(9) 166 1_555
C5B H5B Cl2 0.93 2.84 3.680(6) 150 1_555
N3A H3A2 Cl2 0.86 2.57 3.421(6) 171 8_455
